data_2013697
loop_
_publ_author_name
'Czerwinski, Curtis J.'
'Guzei, Ilia A.'
'Cordes, Tanya J.'
'Czerwinski, Kevin M.'
'Mlodik, Nevin A.'

_publ_section_title
;
 (\h^6^-2-Bromo-1,1'-biphenyl)tricarbonylchromium
;
_journal_issue 12
_journal_name_full 'Acta Crystallographica Section C'
_journal_page_first m499
_journal_page_last m500
_journal_paper_doi 10.1107/S010827010302362X
_journal_volume 59
_journal_year 2003
_chemical_formula_iupac '[Cr (C12 H9 Br) (C O)3]'
_chemical_formula_moiety 'C15 H9 Br Cr O3'
_chemical_formula_sum 'C15 H9 Br Cr O3'
_chemical_formula_weight 369.13
_chemical_name_systematic
;
(\h^6^-2-Bromo-1,1'-biphenyl)tricarbonylchromium
;
_space_group_IT_number 2
_symmetry_cell_setting triclinic
_symmetry_space_group_name_Hall '-P 1'
_symmetry_space_group_name_H-M 'P -1'
_atom_sites_solution_hydrogens geom
_atom_sites_solution_primary direct
_atom_sites_solution_secondary difmap
_cell_angle_alpha 79.330(2)
_cell_angle_beta 78.867(2)
_cell_angle_gamma 62.067(2)
_cell_formula_units_Z 2
_cell_length_a 7.3186(8)
_cell_length_b 7.3934(8)
_cell_length_c 14.5131(16)
_cell_measurement_reflns_used 949
_cell_measurement_temperature 100(2)
_cell_measurement_theta_max 25
_cell_measurement_theta_min 2
_cell_volume 676.67(13)
_computing_cell_refinement 'SAINT (Bruker, 2000-2003)'
_computing_data_collection 'SMART (Bruker, 2000-2003)'
_computing_data_reduction SAINT
_computing_molecular_graphics SHELXTL
_computing_publication_material SHELXTL
_computing_structure_refinement SHELXTL
_computing_structure_solution 'SHELXTL (Bruker, 2000-2003)'
_diffrn_ambient_temperature 100(2)
_diffrn_measured_fraction_theta_full 0.951
_diffrn_measured_fraction_theta_max 0.951
_diffrn_measurement_device_type 'Make Model CCD area-detector'
_diffrn_measurement_method '\f and \w'
_diffrn_radiation_monochromator graphite
_diffrn_radiation_source 'fine-focus sealed tube'
_diffrn_radiation_type MoK\a
_diffrn_radiation_wavelength 0.71073
_diffrn_reflns_av_R_equivalents 0.053
_diffrn_reflns_av_sigmaI/netI 0.043
_diffrn_reflns_limit_h_max 9
_diffrn_reflns_limit_h_min -9
_diffrn_reflns_limit_k_max 9
_diffrn_reflns_limit_k_min -9
_diffrn_reflns_limit_l_max 19
_diffrn_reflns_limit_l_min -19
_diffrn_reflns_number 7381
_diffrn_reflns_theta_full 28.37
_diffrn_reflns_theta_max 28.37
_diffrn_reflns_theta_min 3.17
_diffrn_standards_decay_% <1
_exptl_absorpt_coefficient_mu 3.800
_exptl_absorpt_correction_T_max 0.546
_exptl_absorpt_correction_T_min 0.268
_exptl_absorpt_correction_type multi-scan
_exptl_absorpt_process_details '(SADABS; Bruker, 2000-2003)'
_exptl_crystal_colour colourless
_exptl_crystal_density_diffrn 1.812
_exptl_crystal_density_meas ?
_exptl_crystal_density_method none
_exptl_crystal_description block
_exptl_crystal_F_000 364
_exptl_crystal_size_max 0.44
_exptl_crystal_size_mid 0.22
_exptl_crystal_size_min 0.16
_refine_diff_density_max 0.71
_refine_diff_density_min -0.49
_refine_ls_extinction_method none
_refine_ls_goodness_of_fit_ref 1.101
_refine_ls_hydrogen_treatment constr
_refine_ls_matrix_type full
_refine_ls_number_parameters 181
_refine_ls_number_reflns 3220
_refine_ls_number_restraints 0
_refine_ls_restrained_S_all 1.101
_refine_ls_R_factor_all 0.038
_refine_ls_R_factor_gt 0.034
_refine_ls_shift/su_max 0.001
_refine_ls_shift/su_mean 0.000
_refine_ls_structure_factor_coef Fsqd
_refine_ls_weighting_details 'calc w = 1/[\s^2^(Fo^2^)+(0.0604P)^2^+0.1534P] where P=(Fo^2^+2Fc^2^)/3'
_refine_ls_weighting_scheme calc
_refine_ls_wR_factor_gt 0.097
_refine_ls_wR_factor_ref 0.099
_reflns_number_gt 2885
_reflns_number_total 3220
_reflns_threshold_expression I>2\s(I)
_cod_data_source_file sq1136.cif
_cod_data_source_block I
_cod_depositor_comments
;
The following automatic conversions were performed:
'_symmetry_cell_setting' value 'Triclinic' changed to 'triclinic'
according to '/home/saulius/struct/CIF-dictionaries/cif_core.dic'
dictionary named 'cif_core.dic' version 2.4.1 from 2010-06-29.

Automatic conversion script
Id: cif_fix_enum 1527 2010-12-29 10:47:43Z saulius 

The following automatic conversions were performed:

'_symmetry_cell_setting' value 'Triclinic' changed to 'triclinic'
according to /home/saulius/struct/CIF-dictionaries/cif_core.dic
dictionary named 'cif_core.dic' version 2.4.1 from 2010-06-29.

Automatic conversion script
Id: cif_fix_values 1715 2011-07-08 13:25:40Z adriana 

The following automatic conversions were performed:

'_exptl_crystal_density_meas' value 'not measured' was changed to '?'
- the value is perceived as not measured.

Automatic conversion script
Id: cif_fix_values 3008 2015-01-20 13:52:24Z robertas 
;
_cod_original_sg_symbol_H-M P-1
_cod_database_code 2013697
_cod_database_fobs_code 2013697

loop_
_symmetry_equiv_pos_as_xyz
'x, y, z'
'-x, -y, -z'

loop_
_atom_site_label
_atom_site_fract_x
_atom_site_fract_y
_atom_site_fract_z
_atom_site_U_iso_or_equiv
_atom_site_adp_type
_atom_site_calc_flag
_atom_site_refinement_flags
_atom_site_occupancy
_atom_site_disorder_assembly
_atom_site_disorder_group
_atom_site_type_symbol
Cr 0.66788(6) 0.28192(6) 0.33284(3) 0.01558(12) Uani d . 1 . . Cr
Br 1.18734(4) 0.23542(4) 0.019518(18) 0.02284(11) Uani d . 1 . . Br
O1 0.4996(3) 0.0595(3) 0.24723(16) 0.0312(5) Uani d . 1 . . O
O2 0.7174(4) -0.0141(4) 0.50922(18) 0.0488(7) Uani d . 1 . . O
O3 0.2291(3) 0.5392(3) 0.41721(15) 0.0327(5) Uani d . 1 . . O
C1 0.9519(4) 0.1876(4) 0.22605(17) 0.0156(4) Uani d . 1 . . C
C2 1.0085(4) 0.1847(4) 0.31389(18) 0.0187(5) Uani d . 1 . . C
H2 1.1164 0.0628 0.3401 0.022 Uiso calc R 1 . . H
C3 0.9066(4) 0.3614(4) 0.36395(18) 0.0208(5) Uani d . 1 . . C
H3 0.9469 0.3579 0.4229 0.025 Uiso calc R 1 . . H
C4 0.7457(4) 0.5413(4) 0.3256(2) 0.0231(5) Uani d . 1 . . C
H4 0.6768 0.6595 0.3590 0.028 Uiso calc R 1 . . H
C5 0.6862(4) 0.5472(4) 0.23805(18) 0.0202(5) Uani d . 1 . . C
H5 0.5779 0.6696 0.2124 0.024 Uiso calc R 1 . . H
C6 0.7870(4) 0.3718(4) 0.18814(17) 0.0175(5) Uani d . 1 . . C
H6 0.7455 0.3760 0.1294 0.021 Uiso calc R 1 . . H
C7 1.0612(4) -0.0014(4) 0.17527(17) 0.0163(5) Uani d . 1 . . C
C8 1.1707(4) -0.0037(4) 0.08503(18) 0.0176(5) Uani d . 1 . . C
C9 1.2775(4) -0.1824(4) 0.03916(19) 0.0208(5) Uani d . 1 . . C
H9 1.3506 -0.1801 -0.0224 0.025 Uiso calc R 1 . . H
C10 1.2744(4) -0.3638(4) 0.0855(2) 0.0236(5) Uani d . 1 . . C
H10 1.3457 -0.4864 0.0553 0.028 Uiso calc R 1 . . H
C11 1.1683(4) -0.3668(4) 0.1752(2) 0.0237(5) Uani d . 1 . . C
H11 1.1678 -0.4915 0.2064 0.028 Uiso calc R 1 . . H
C12 1.0626(4) -0.1880(4) 0.21950(19) 0.0203(5) Uani d . 1 . . C
H12 0.9897 -0.1918 0.2810 0.024 Uiso calc R 1 . . H
C13 0.5635(4) 0.1446(4) 0.28071(19) 0.0205(5) Uani d . 1 . . C
C14 0.6985(4) 0.0994(5) 0.4410(2) 0.0295(6) Uani d . 1 . . C
C15 0.3981(4) 0.4413(4) 0.38505(18) 0.0224(5) Uani d . 1 . . C

loop_
_atom_site_aniso_label
_atom_site_aniso_U_11
_atom_site_aniso_U_22
_atom_site_aniso_U_33
_atom_site_aniso_U_12
_atom_site_aniso_U_13
_atom_site_aniso_U_23
Cr 0.0133(2) 0.0184(2) 0.0152(2) -0.00802(16) -0.00070(15) -0.00091(15)
Br 0.02299(16) 0.02073(15) 0.02436(16) -0.01178(12) 0.00132(11) -0.00029(10)
O1 0.0235(10) 0.0279(10) 0.0471(13) -0.0130(8) -0.0026(9) -0.0134(9)
O2 0.0379(13) 0.0743(17) 0.0392(13) -0.0375(13) -0.0206(11) 0.0336(13)
O3 0.0214(10) 0.0448(12) 0.0274(11) -0.0103(9) 0.0050(8) -0.0146(9)
C1 0.0143(10) 0.0174(11) 0.0158(11) -0.0088(9) 0.0016(9) -0.0022(9)
C2 0.0151(11) 0.0240(12) 0.0184(12) -0.0108(10) -0.0013(9) -0.0004(9)
C3 0.0201(12) 0.0312(13) 0.0176(12) -0.0169(11) 0.0003(9) -0.0055(10)
C4 0.0222(13) 0.0220(12) 0.0275(13) -0.0124(10) 0.0044(10) -0.0091(10)
C5 0.0194(12) 0.0167(11) 0.0233(13) -0.0092(10) 0.0023(10) -0.0017(9)
C6 0.0164(11) 0.0182(11) 0.0167(11) -0.0080(9) -0.0015(9) 0.0008(9)
C7 0.0123(10) 0.0164(11) 0.0199(12) -0.0056(9) -0.0030(9) -0.0027(9)
C8 0.0166(11) 0.0181(11) 0.0205(12) -0.0099(9) -0.0030(9) -0.0009(9)
C9 0.0159(11) 0.0254(12) 0.0220(12) -0.0087(10) -0.0009(9) -0.0078(10)
C10 0.0171(12) 0.0206(12) 0.0332(15) -0.0067(10) -0.0020(10) -0.0094(11)
C11 0.0176(12) 0.0161(11) 0.0367(15) -0.0069(10) -0.0060(11) -0.0007(10)
C12 0.0179(12) 0.0202(12) 0.0227(12) -0.0092(10) -0.0032(9) 0.0005(9)
C13 0.0125(11) 0.0173(11) 0.0266(13) -0.0040(9) 0.0015(9) -0.0021(10)
C14 0.0195(13) 0.0428(16) 0.0296(14) -0.0185(12) -0.0075(11) 0.0053(12)
C15 0.0236(13) 0.0294(13) 0.0174(12) -0.0141(11) -0.0011(10) -0.0051(10)

loop_
_atom_type_symbol
_atom_type_description
_atom_type_scat_dispersion_real
_atom_type_scat_dispersion_imag
_atom_type_scat_source
C C 0.0033 0.0016 'International Tables Vol C Tables 4.2.6.8 and 6.1.1.4'
H H 0.0000 0.0000 'International Tables Vol C Tables 4.2.6.8 and 6.1.1.4'
O O 0.0106 0.0060 'International Tables Vol C Tables 4.2.6.8 and 6.1.1.4'
Br Br -0.2901 2.4595 'International Tables Vol C Tables 4.2.6.8 and 6.1.1.4'
Cr Cr 0.3209 0.6236 'International Tables Vol C Tables 4.2.6.8 and 6.1.1.4'

loop_
_geom_angle_atom_site_label_1
_geom_angle_atom_site_label_2
_geom_angle_atom_site_label_3
_geom_angle
C14 Cr C13 89.71(13)
C14 Cr C15 88.06(13)
C13 Cr C15 87.92(11)
C14 Cr C6 151.15(12)
C13 Cr C6 88.90(10)
C15 Cr C6 120.68(10)
C14 Cr C5 156.58(12)
C13 Cr C5 113.71(11)
C15 Cr C5 93.02(11)
C6 Cr C5 37.09(9)
C14 Cr C2 89.31(11)
C13 Cr C2 120.17(10)
C15 Cr C2 151.77(11)
C6 Cr C2 66.79(9)
C5 Cr C2 78.76(9)
C14 Cr C4 119.71(12)
C13 Cr C4 150.48(11)
C15 Cr C4 90.47(11)
C6 Cr C4 66.78(10)
C5 Cr C4 36.93(10)
C2 Cr C4 66.69(9)
C14 Cr C3 91.79(11)
C13 Cr C3 157.31(10)
C15 Cr C3 114.76(11)
C6 Cr C3 78.99(9)
C5 Cr C3 66.55(10)
C2 Cr C3 37.25(9)
C4 Cr C3 36.83(10)
C14 Cr C1 113.80(11)
C13 Cr C1 91.83(10)
C15 Cr C1 158.14(11)
C6 Cr C1 37.49(8)
C5 Cr C1 67.13(9)
C2 Cr C1 36.81(9)
C4 Cr C1 79.08(9)
C3 Cr C1 66.91(9)
C2 C1 C6 118.8(2)
C2 C1 C7 119.7(2)
C6 C1 C7 121.5(2)
C2 C1 Cr 70.98(14)
C6 C1 Cr 70.61(13)
C7 C1 Cr 129.21(16)
C1 C2 C3 121.0(2)
C1 C2 Cr 72.21(13)
C3 C2 Cr 71.62(14)
C1 C2 H2 119.5
C3 C2 H2 119.5
Cr C2 H2 129.1
C4 C3 C2 119.6(2)
C4 C3 Cr 71.35(14)
C2 C3 Cr 71.13(14)
C4 C3 H3 120.2
C2 C3 H3 120.2
Cr C3 H3 129.7
C3 C4 C5 120.4(2)
C3 C4 Cr 71.82(15)
C5 C4 Cr 71.50(14)
C3 C4 H4 119.8
C5 C4 H4 119.8
Cr C4 H4 129.3
C4 C5 C6 120.2(2)
C4 C5 Cr 71.57(15)
C6 C5 Cr 71.43(14)
C4 C5 H5 119.9
C6 C5 H5 119.9
Cr C5 H5 129.6
C5 C6 C1 120.1(2)
C5 C6 Cr 71.48(14)
C1 C6 Cr 71.90(13)
C5 C6 H6 120.0
C1 C6 H6 120.0
Cr C6 H6 129.0
C8 C7 C12 117.2(2)
C8 C7 C1 122.6(2)
C12 C7 C1 120.2(2)
C7 C8 C9 122.2(2)
C7 C8 Br 121.29(18)
C9 C8 Br 116.49(19)
C10 C9 C8 118.7(2)
C10 C9 H9 120.7
C8 C9 H9 120.7
C11 C10 C9 120.5(2)
C11 C10 H10 119.7
C9 C10 H10 119.7
C10 C11 C12 120.0(2)
C10 C11 H11 120.0
C12 C11 H11 120.0
C11 C12 C7 121.3(2)
C11 C12 H12 119.3
C7 C12 H12 119.3
O1 C13 Cr 179.2(2)
O2 C14 Cr 179.5(3)
O3 C15 Cr 179.2(2)

loop_
_geom_bond_atom_site_label_1
_geom_bond_atom_site_label_2
_geom_bond_site_symmetry_2
_geom_bond_distance
_geom_bond_publ_flag
Cr C14 . 1.845(3) ?
Cr C13 . 1.850(3) ?
Cr C15 . 1.853(3) ?
Cr C6 . 2.221(2) ?
Cr C5 . 2.221(2) ?
Cr C2 . 2.222(2) ?
Cr C4 . 2.222(3) ?
Cr C3 . 2.228(2) ?
Cr C1 . 2.238(2) ?
Br C8 . 1.892(2) ?
O1 C13 . 1.152(3) ?
O2 C14 . 1.158(4) ?
O3 C15 . 1.155(3) ?
C1 C2 . 1.408(3) ?
C1 C6 . 1.433(3) ?
C1 C7 . 1.497(3) ?
C2 C3 . 1.421(4) ?
C2 H2 . 0.9500 ?
C3 C4 . 1.406(4) ?
C3 H3 . 0.9500 ?
C4 C5 . 1.408(4) ?
C4 H4 . 0.9500 ?
C5 C6 . 1.413(3) ?
C5 H5 . 0.9500 ?
C6 H6 . 0.9500 ?
C7 C8 . 1.396(3) ?
C7 C12 . 1.406(3) ?
C8 C9 . 1.399(3) ?
C9 C10 . 1.393(4) ?
C9 H9 . 0.9500 ?
C10 C11 . 1.383(4) ?
C10 H10 . 0.9500 ?
C11 C12 . 1.387(4) ?
C11 H11 . 0.9500 ?
C12 H12 . 0.9500 ?

loop_
_geom_torsion_atom_site_label_1
_geom_torsion_atom_site_label_2
_geom_torsion_atom_site_label_3
_geom_torsion_atom_site_label_4
_geom_torsion
C14 Cr C1 C2 -52.32(18)
C13 Cr C1 C2 -142.81(15)
C15 Cr C1 C2 128.2(3)
C6 Cr C1 C2 131.4(2)
C5 Cr C1 C2 102.16(16)
C4 Cr C1 C2 65.49(15)
C3 Cr C1 C2 29.00(14)
C14 Cr C1 C6 176.28(16)
C13 Cr C1 C6 85.79(15)
C15 Cr C1 C6 -3.2(3)
C5 Cr C1 C6 -29.24(14)
C2 Cr C1 C6 -131.4(2)
C4 Cr C1 C6 -65.91(15)
C3 Cr C1 C6 -102.40(16)
C14 Cr C1 C7 61.0(2)
C13 Cr C1 C7 -29.5(2)
C15 Cr C1 C7 -118.5(3)
C6 Cr C1 C7 -115.3(3)
C5 Cr C1 C7 -144.5(2)
C2 Cr C1 C7 113.3(3)
C4 Cr C1 C7 178.8(2)
C3 Cr C1 C7 142.3(2)
C6 C1 C2 C3 -0.8(3)
C7 C1 C2 C3 -179.6(2)
Cr C1 C2 C3 -54.6(2)
C6 C1 C2 Cr 53.84(19)
C7 C1 C2 Cr -125.0(2)
C14 Cr C2 C1 133.60(16)
C13 Cr C2 C1 44.34(18)
C15 Cr C2 C1 -141.8(2)
C6 Cr C2 C1 -29.78(13)
C5 Cr C2 C1 -66.68(14)
C4 Cr C2 C1 -103.39(16)
C3 Cr C2 C1 -132.5(2)
C14 Cr C2 C3 -93.86(17)
C13 Cr C2 C3 176.88(15)
C15 Cr C2 C3 -9.3(3)
C6 Cr C2 C3 102.76(16)
C5 Cr C2 C3 65.86(15)
C4 Cr C2 C3 29.15(15)
C1 Cr C2 C3 132.5(2)
C1 C2 C3 C4 0.5(4)
Cr C2 C3 C4 -54.4(2)
C1 C2 C3 Cr 54.9(2)
C14 Cr C3 C4 -141.77(18)
C13 Cr C3 C4 124.7(3)
C15 Cr C3 C4 -53.08(18)
C6 Cr C3 C4 65.78(16)
C5 Cr C3 C4 29.05(15)
C2 Cr C3 C4 131.7(2)
C1 Cr C3 C4 103.05(16)
C14 Cr C3 C2 86.51(17)
C13 Cr C3 C2 -7.0(3)
C15 Cr C3 C2 175.20(15)
C6 Cr C3 C2 -65.94(15)
C5 Cr C3 C2 -102.67(16)
C4 Cr C3 C2 -131.7(2)
C1 Cr C3 C2 -28.68(14)
C2 C3 C4 C5 -0.3(4)
Cr C3 C4 C5 -54.6(2)
C2 C3 C4 Cr 54.3(2)
C14 Cr C4 C3 45.41(19)
C13 Cr C4 C3 -139.9(2)
C15 Cr C4 C3 133.44(16)
C6 Cr C4 C3 -103.08(16)
C5 Cr C4 C3 -132.2(2)
C2 Cr C4 C3 -29.47(14)
C1 Cr C4 C3 -65.88(15)
C14 Cr C4 C5 177.58(16)
C13 Cr C4 C5 -7.8(3)
C15 Cr C4 C5 -94.39(16)
C6 Cr C4 C5 29.09(14)
C2 Cr C4 C5 102.70(16)
C3 Cr C4 C5 132.2(2)
C1 Cr C4 C5 66.29(15)
C3 C4 C5 C6 0.4(4)
Cr C4 C5 C6 -54.4(2)
C3 C4 C5 Cr 54.7(2)
C14 Cr C5 C4 -5.3(4)
C13 Cr C5 C4 175.82(15)
C15 Cr C5 C4 86.77(16)
C6 Cr C5 C4 -132.2(2)
C2 Cr C5 C4 -65.99(15)
C3 Cr C5 C4 -28.97(14)
C1 Cr C5 C4 -102.65(16)
C14 Cr C5 C6 126.9(3)
C13 Cr C5 C6 -51.99(17)
C15 Cr C5 C6 -141.04(16)
C2 Cr C5 C6 66.20(15)
C4 Cr C5 C6 132.2(2)
C3 Cr C5 C6 103.23(16)
C1 Cr C5 C6 29.54(14)
C4 C5 C6 C1 -0.6(4)
Cr C5 C6 C1 -55.1(2)
C4 C5 C6 Cr 54.4(2)
C2 C1 C6 C5 0.9(3)
C7 C1 C6 C5 179.6(2)
Cr C1 C6 C5 54.9(2)
C2 C1 C6 Cr -54.02(19)
C7 C1 C6 Cr 124.8(2)
C14 Cr C6 C5 -138.8(2)
C13 Cr C6 C5 133.82(16)
C15 Cr C6 C5 46.90(19)
C2 Cr C6 C5 -102.45(16)
C4 Cr C6 C5 -28.98(15)
C3 Cr C6 C5 -65.48(15)
C1 Cr C6 C5 -131.7(2)
C14 Cr C6 C1 -7.1(3)
C13 Cr C6 C1 -94.46(15)
C15 Cr C6 C1 178.62(14)
C5 Cr C6 C1 131.7(2)
C2 Cr C6 C1 29.27(14)
C4 Cr C6 C1 102.75(16)
C3 Cr C6 C1 66.25(15)
C2 C1 C7 C8 -120.5(3)
C6 C1 C7 C8 60.7(3)
Cr C1 C7 C8 150.49(19)
C2 C1 C7 C12 57.2(3)
C6 C1 C7 C12 -121.6(3)
Cr C1 C7 C12 -31.7(3)
C12 C7 C8 C9 0.3(3)
C1 C7 C8 C9 178.1(2)
C12 C7 C8 Br -178.19(18)
C1 C7 C8 Br -0.4(3)
C7 C8 C9 C10 -0.2(4)
Br C8 C9 C10 178.38(19)
C8 C9 C10 C11 -0.2(4)
C9 C10 C11 C12 0.4(4)
C10 C11 C12 C7 -0.3(4)
C8 C7 C12 C11 0.0(4)
C1 C7 C12 C11 -177.9(2)
